data_2013778
loop_
_publ_author_name
'Nygren, Cara'
'Chen, Tianniu'
'Zhong, Sanbao'
'Kaczmarek, Conrad'
'Turner, John F. C.'
'Baker, David C.'

_publ_section_title
;A pair of epimeric
 13-hydroxy-2,3,6,7-tetramethoxy-8b,11,12,12a,13,13a-hexahydro-9<i>H</i>-9a-azacyclopenta[<i>b</i>]triphenylene-10-ones
;
_journal_issue 3
_journal_name_full 'Acta Crystallographica Section C'
_journal_page_first o208
_journal_page_last o210
_journal_paper_doi 10.1107/S0108270104001659
_journal_volume 60
_journal_year 2004
_chemical_formula_iupac 'C24 H27 N O6'
_chemical_formula_moiety 'C24 H27 N O6'
_chemical_formula_sum 'C24 H27 N O6'
_chemical_formula_weight 425.47
_chemical_name_systematic
;
(8bS,13aS,14S,14aR)-8b,9,11,12,13,13a,14,14a-octahydro-14-hydroxy-2,3,6,7-
tetramethoxydibenzo[f,h]pyrrolo[1,2-b]isoquinolin-11-one
;
_space_group_IT_number 19
_symmetry_cell_setting orthorhombic
_symmetry_space_group_name_Hall 'P 2ac 2ab'
_symmetry_space_group_name_H-M 'P 21 21 21'
_atom_sites_solution_hydrogens geom
_atom_sites_solution_primary direct
_atom_sites_solution_secondary difmap
_audit_creation_method SHELXL97
_cell_angle_alpha 90
_cell_angle_beta 90
_cell_angle_gamma 90
_cell_formula_units_Z 8
_cell_length_a 13.0534(16)
_cell_length_b 14.9664(18)
_cell_length_c 21.356(3)
_cell_measurement_reflns_used 8864
_cell_measurement_temperature 293(2)
_cell_measurement_theta_max 25.015
_cell_measurement_theta_min 2.28
_cell_volume 4172.2(9)
_computing_cell_refinement 'SAINT (Bruker 1997)'
_computing_data_collection 'SMART (Bruker 1997)'
_computing_data_reduction SAINT
_computing_molecular_graphics 'SHELXTL (Sheldrick, 1997)'
_computing_publication_material SHELXTL
_computing_structure_refinement 'SHELXL97 (Sheldrick, 1997)'
_computing_structure_solution 'SHELXS97 (Sheldrick, 1997)'
_diffrn_ambient_temperature 293(2)
_diffrn_detector_area_resol_mean 'not measured'
_diffrn_measured_fraction_theta_full 0.989
_diffrn_measured_fraction_theta_max 0.989
_diffrn_measurement_device_type 'Bruker SMART 1000 CCD area-detector'
_diffrn_measurement_method '\f and \w'
_diffrn_radiation_monochromator graphite
_diffrn_radiation_source 'fine-focus sealed tube'
_diffrn_radiation_type MoK\a
_diffrn_radiation_wavelength 0.71073
_diffrn_reflns_av_R_equivalents 0.0352
_diffrn_reflns_av_sigmaI/netI 0.0228
_diffrn_reflns_limit_h_max 17
_diffrn_reflns_limit_h_min -17
_diffrn_reflns_limit_k_max 19
_diffrn_reflns_limit_k_min -19
_diffrn_reflns_limit_l_max 28
_diffrn_reflns_limit_l_min -27
_diffrn_reflns_number 45934
_diffrn_reflns_theta_full 28.32
_diffrn_reflns_theta_max 28.32
_diffrn_reflns_theta_min 1.66
_diffrn_standards_number 0
_exptl_absorpt_coefficient_mu 0.097
_exptl_absorpt_correction_T_max 0.962
_exptl_absorpt_correction_T_min 0.953
_exptl_absorpt_correction_type multi-scan
_exptl_absorpt_process_details '(SADABS; Sheldrick, 1996)'
_exptl_crystal_colour colorless
_exptl_crystal_density_diffrn 1.355
_exptl_crystal_density_meas ?
_exptl_crystal_density_method 'not measured'
_exptl_crystal_description fragment
_exptl_crystal_F_000 1808
_exptl_crystal_size_max 0.50
_exptl_crystal_size_mid 0.42
_exptl_crystal_size_min 0.40
_refine_diff_density_max 0.188
_refine_diff_density_min -0.178
_refine_ls_extinction_method none
_refine_ls_goodness_of_fit_ref 0.983
_refine_ls_hydrogen_treatment constr
_refine_ls_matrix_type full
_refine_ls_number_parameters 567
_refine_ls_number_reflns 5663
_refine_ls_number_restraints 0
_refine_ls_restrained_S_all 0.983
_refine_ls_R_factor_all 0.0437
_refine_ls_R_factor_gt 0.0326
_refine_ls_shift/su_max 0.000
_refine_ls_shift/su_mean 0.000
_refine_ls_structure_factor_coef Fsqd
_refine_ls_weighting_details 'calc w = 1/[\s^2^(Fo^2^)+(0.0549P)^2^] where P=(Fo^2^+2Fc^2^)/3'
_refine_ls_weighting_scheme calc
_refine_ls_wR_factor_gt 0.0827
_refine_ls_wR_factor_ref 0.0861
_reflns_number_gt 4458
_reflns_number_total 5663
_reflns_threshold_expression I>2\s(I)
_cod_data_source_file fr1452.cif
_cod_data_source_block III
_cod_depositor_comments
;
The following automatic conversions were performed:
'_symmetry_cell_setting' value 'Orthorhombic' changed to 'orthorhombic'
according to '/home/saulius/struct/CIF-dictionaries/cif_core.dic'
dictionary named 'cif_core.dic' version 2.4.1 from 2010-06-29.

Automatic conversion script
Id: cif_fix_enum 1527 2010-12-29 10:47:43Z saulius 

The following automatic conversions were performed:

'_symmetry_cell_setting' value 'Orthorhombic' changed to
'orthorhombic' according to
/home/saulius/struct/CIF-dictionaries/cif_core.dic dictionary named
'cif_core.dic' version 2.4.1 from 2010-06-29.

Automatic conversion script
Id: cif_fix_values 1715 2011-07-08 13:25:40Z adriana 

The following automatic conversions were performed:

'_exptl_crystal_density_meas' value 'not measured' was changed to '?'
- the value is perceived as not measured.

Automatic conversion script
Id: cif_fix_values 3008 2015-01-20 13:52:24Z robertas 
;
_cod_original_cell_volume 4172.1(9)
_cod_database_code 2013778
_cod_database_fobs_code 2013778

loop_
_symmetry_equiv_pos_as_xyz
'x, y, z'
'-x+1/2, -y, z+1/2'
'-x, y+1/2, -z+1/2'
'x+1/2, -y+1/2, -z'

loop_
_atom_site_label
_atom_site_fract_x
_atom_site_fract_y
_atom_site_fract_z
_atom_site_U_iso_or_equiv
_atom_site_adp_type
_atom_site_calc_flag
_atom_site_refinement_flags
_atom_site_occupancy
_atom_site_disorder_assembly
_atom_site_disorder_group
_atom_site_type_symbol
C1 -0.38698(16) 0.6461(2) 0.10355(14) 0.0729(8) Uani d . 1 . . C
H1A -0.3781 0.6981 0.1293 0.109 Uiso calc R 1 . . H
H1B -0.4513 0.6183 0.1132 0.109 Uiso calc R 1 . . H
H1C -0.3861 0.6634 0.0603 0.109 Uiso calc R 1 . . H
C2 -0.08087(18) 0.40862(17) 0.14478(11) 0.0581(6) Uani d . 1 . . C
H2A -0.0294 0.4047 0.1128 0.087 Uiso calc R 1 . . H
H2B -0.1106 0.3507 0.1514 0.087 Uiso calc R 1 . . H
H2C -0.0503 0.4292 0.1830 0.087 Uiso calc R 1 . . H
C3 -0.20793(13) 0.61648(16) 0.10554(9) 0.0450(5) Uani d . 1 . . C
C4 -0.12901(15) 0.55531(14) 0.11359(10) 0.0457(5) Uani d . 1 . . C
C5 -0.02846(14) 0.58458(14) 0.10897(9) 0.0410(4) Uani d . 1 . . C
H5 0.0246 0.5445 0.1162 0.049 Uiso calc R 1 . . H
C6 -0.00527(13) 0.67289(13) 0.09364(8) 0.0361(4) Uani d . 1 . . C
C7 0.10248(13) 0.70448(13) 0.08994(8) 0.0338(4) Uani d . 1 . . C
C8 0.18466(13) 0.64392(13) 0.09112(8) 0.0357(4) Uani d . 1 . . C
H8 0.1711 0.5829 0.0917 0.043 Uiso calc R 1 . . H
C9 0.28480(13) 0.67271(13) 0.09138(8) 0.0335(4) Uani d . 1 . . C
C10 0.35058(15) 0.52462(14) 0.10445(10) 0.0468(5) Uani d . 1 . . C
H10A 0.3115 0.5169 0.1421 0.070 Uiso calc R 1 . . H
H10B 0.4149 0.4941 0.1084 0.070 Uiso calc R 1 . . H
H10C 0.3132 0.5004 0.0696 0.070 Uiso calc R 1 . . H
C11 0.30628(13) 0.76456(13) 0.08704(8) 0.0351(4) Uani d . 1 . . C
C12 0.43643(15) 0.87549(15) 0.07236(11) 0.0503(5) Uani d . 1 . . C
H12A 0.4059 0.8924 0.0332 0.075 Uiso calc R 1 . . H
H12B 0.5096 0.8799 0.0691 0.075 Uiso calc R 1 . . H
H12C 0.4125 0.9146 0.1049 0.075 Uiso calc R 1 . . H
C13 0.22633(14) 0.82430(13) 0.08444(8) 0.0368(4) Uani d . 1 . . C
H13 0.2404 0.8851 0.0813 0.044 Uiso calc R 1 . . H
C14 0.12380(13) 0.79549(13) 0.08639(8) 0.0346(4) Uani d . 1 . . C
C15 0.03773(13) 0.86356(13) 0.08722(8) 0.0364(4) Uani d . 1 . . C
H15 0.0598 0.9136 0.0609 0.044 Uiso calc R 1 . . H
C16 -0.05984(13) 0.82460(14) 0.05676(8) 0.0379(4) Uani d . 1 . . C
H16 -0.0439 0.8168 0.0122 0.046 Uiso calc R 1 . . H
C17 -0.08515(13) 0.73258(14) 0.08162(8) 0.0374(4) Uani d . 1 . . C
C18 -0.18580(14) 0.70331(15) 0.08866(9) 0.0429(4) Uani d . 1 . . C
H18 -0.2393 0.7432 0.0818 0.051 Uiso calc R 1 . . H
C19 0.01858(13) 0.90181(13) 0.15334(9) 0.0377(4) Uani d . 1 . . C
H19 0.0796 0.9352 0.1663 0.045 Uiso calc R 1 . . H
C20 -0.07248(15) 0.96574(14) 0.15272(10) 0.0440(5) Uani d . 1 . . C
H20 -0.0539 1.0194 0.1290 0.053 Uiso calc R 1 . . H
C21 -0.14634(15) 0.89314(15) 0.05988(9) 0.0439(5) Uani d . 1 . . C
H21A -0.1301 0.9435 0.0330 0.053 Uiso calc R 1 . . H
H21B -0.2093 0.8663 0.0448 0.053 Uiso calc R 1 . . H
C22 -0.11493(17) 0.99393(18) 0.21682(11) 0.0600(6) Uani d . 1 . . C
H22A -0.0661 0.9805 0.2498 0.072 Uiso calc R 1 . . H
H22B -0.1296 1.0575 0.2175 0.072 Uiso calc R 1 . . H
C23 -0.2124(2) 0.94022(18) 0.22547(11) 0.0631(6) Uani d . 1 . . C
H23A -0.2008 0.8906 0.2538 0.076 Uiso calc R 1 . . H
H23B -0.2665 0.9775 0.2423 0.076 Uiso calc R 1 . . H
C24 -0.24051(16) 0.90671(15) 0.16120(10) 0.0503(5) Uani d . 1 . . C
C25 0.12520(18) 0.6868(2) 0.44443(15) 0.0762(8) Uani d . 1 . . C
H25A 0.1520 0.7465 0.4456 0.114 Uiso calc R 1 . . H
H25B 0.0614 0.6847 0.4668 0.114 Uiso calc R 1 . . H
H25C 0.1141 0.6693 0.4017 0.114 Uiso calc R 1 . . H
C26 0.3180(2) 0.66777(19) 0.58921(12) 0.0718(7) Uani d . 1 . . C
H26A 0.3681 0.7144 0.5853 0.108 Uiso calc R 1 . . H
H26B 0.3104 0.6521 0.6325 0.108 Uiso calc R 1 . . H
H26C 0.2536 0.6883 0.5731 0.108 Uiso calc R 1 . . H
C27 0.29411(15) 0.62605(14) 0.44984(10) 0.0460(5) Uani d . 1 . . C
C28 0.37175(15) 0.60827(14) 0.49247(10) 0.0438(5) Uani d . 1 . . C
C29 0.47152(15) 0.60509(14) 0.47247(9) 0.0424(4) Uani d . 1 . . C
H29 0.5228 0.5941 0.5017 0.051 Uiso calc R 1 . . H
C30 0.49892(14) 0.61766(13) 0.41009(9) 0.0386(4) Uani d . 1 . . C
C31 0.60741(14) 0.61966(13) 0.38919(9) 0.0379(4) Uani d . 1 . . C
C32 0.68862(15) 0.59450(14) 0.42873(9) 0.0413(4) Uani d . 1 . . C
H32 0.6739 0.5725 0.4684 0.050 Uiso calc R 1 . . H
C33 0.78939(14) 0.60151(13) 0.41027(9) 0.0410(4) Uani d . 1 . . C
C34 0.8546(2) 0.5721(3) 0.51190(12) 0.0870(10) Uani d . 1 . . C
H34A 0.8167 0.6224 0.5275 0.130 Uiso calc R 1 . . H
H34B 0.9190 0.5682 0.5334 0.130 Uiso calc R 1 . . H
H34C 0.8161 0.5184 0.5189 0.130 Uiso calc R 1 . . H
C35 0.81271(14) 0.63127(14) 0.34954(10) 0.0421(4) Uani d . 1 . . C
C36 0.93900(18) 0.6768(2) 0.27640(13) 0.0731(8) Uani d . 1 . . C
H36A 0.9139 0.6402 0.2428 0.110 Uiso calc R 1 . . H
H36B 1.0120 0.6827 0.2729 0.110 Uiso calc R 1 . . H
H36C 0.9079 0.7349 0.2741 0.110 Uiso calc R 1 . . H
C37 0.73366(15) 0.65526(14) 0.31023(9) 0.0444(5) Uani d . 1 . . C
H37 0.7486 0.6746 0.2699 0.053 Uiso calc R 1 . . H
C38 0.63171(14) 0.65119(14) 0.32969(8) 0.0412(4) Uani d . 1 . . C
C39 0.54856(14) 0.68634(15) 0.28707(9) 0.0455(5) Uani d . 1 . . C
H39 0.5706 0.6741 0.2441 0.055 Uiso calc R 1 . . H
C40 0.44783(14) 0.63474(14) 0.29714(9) 0.0419(4) Uani d . 1 . . C
H40 0.4616 0.5728 0.2849 0.050 Uiso calc R 1 . . H
C41 0.41947(14) 0.63212(13) 0.36641(9) 0.0385(4) Uani d . 1 . . C
C42 0.31890(15) 0.63767(14) 0.38729(10) 0.0455(5) Uani d . 1 . . C
H42 0.2670 0.6495 0.3586 0.055 Uiso calc R 1 . . H
C43 0.53451(16) 0.78797(15) 0.29227(10) 0.0498(5) Uani d . 1 . . C
H43 0.5988 0.8156 0.2787 0.060 Uiso calc R 1 . . H
C44 0.45112(16) 0.81881(16) 0.24687(11) 0.0523(5) Uani d . 1 . . C
H44 0.4756 0.8111 0.2038 0.063 Uiso calc R 1 . . H
C45 0.36677(16) 0.66932(14) 0.25197(10) 0.0469(5) Uani d . 1 . . C
H45A 0.3847 0.6522 0.2096 0.056 Uiso calc R 1 . . H
H45B 0.3011 0.6426 0.2620 0.056 Uiso calc R 1 . . H
C46 0.4113(2) 0.91385(18) 0.25493(15) 0.0728(8) Uani d . 1 . . C
H46A 0.4259 0.9358 0.2968 0.087 Uiso calc R 1 . . H
H46B 0.4429 0.9536 0.2247 0.087 Uiso calc R 1 . . H
C47 0.29618(18) 0.90797(16) 0.24401(12) 0.0595(6) Uani d . 1 . . C
H47A 0.2593 0.9432 0.2748 0.071 Uiso calc R 1 . . H
H47B 0.2786 0.9293 0.2025 0.071 Uiso calc R 1 . . H
C48 0.27091(16) 0.81063(15) 0.25066(9) 0.0458(5) Uani d . 1 . . C
N1 -0.16062(12) 0.92395(12) 0.12327(7) 0.0421(4) Uani d . 1 . . N
N2 0.35887(12) 0.76510(12) 0.25583(7) 0.0439(4) Uani d . 1 . . N
O1 -0.30562(11) 0.58452(12) 0.11522(8) 0.0637(5) Uani d . 1 . . O
O2 -0.15729(11) 0.46877(11) 0.12600(9) 0.0654(5) Uani d . 1 . . O
O3 0.36857(9) 0.61711(9) 0.09430(6) 0.0390(3) Uani d . 1 . . O
O4 0.40874(9) 0.78597(9) 0.08694(7) 0.0435(3) Uani d . 1 . . O
O5 -0.00081(10) 0.83453(9) 0.19847(6) 0.0439(3) Uani d . 1 . . O
H5A 0.0536 0.8174 0.2135 0.050 Uiso calc . 1 . . H
O6 -0.32067(13) 0.87013(14) 0.14628(10) 0.0756(5) Uani d . 1 . . O
O7 0.19539(11) 0.62821(13) 0.47251(8) 0.0686(5) Uani d . 1 . . O
O8 0.35066(11) 0.59153(10) 0.55475(7) 0.0510(4) Uani d . 1 . . O
O9 0.87204(10) 0.58299(12) 0.44724(7) 0.0546(4) Uani d . 1 . . O
O10 0.91417(10) 0.63643(11) 0.33464(7) 0.0543(4) Uani d . 1 . . O
O11 0.51549(13) 0.81767(11) 0.35438(7) 0.0601(4) Uani d . 1 . . O
H11 0.4692 0.7879 0.3698 0.050 Uiso calc . 1 . . H
O12 0.18543(11) 0.77607(11) 0.25114(7) 0.0575(4) Uani d . 1 . . O

loop_
_atom_site_aniso_label
_atom_site_aniso_U_11
_atom_site_aniso_U_22
_atom_site_aniso_U_33
_atom_site_aniso_U_12
_atom_site_aniso_U_13
_atom_site_aniso_U_23
C1 0.0214(10) 0.099(2) 0.0983(19) -0.0018(12) 0.0010(11) -0.0131(17)
C2 0.0551(14) 0.0567(14) 0.0627(13) -0.0126(12) 0.0038(11) 0.0094(11)
C3 0.0212(9) 0.0612(14) 0.0528(11) -0.0070(9) 0.0000(8) -0.0084(10)
C4 0.0323(10) 0.0492(12) 0.0555(11) -0.0088(9) -0.0001(9) 0.0017(9)
C5 0.0250(9) 0.0452(11) 0.0528(10) -0.0002(8) -0.0001(8) 0.0026(9)
C6 0.0226(8) 0.0457(11) 0.0400(9) -0.0020(8) -0.0008(7) -0.0008(8)
C7 0.0236(8) 0.0413(10) 0.0366(8) -0.0006(7) 0.0007(7) 0.0014(8)
C8 0.0251(8) 0.0384(10) 0.0434(9) -0.0020(7) 0.0018(7) 0.0006(8)
C9 0.0246(8) 0.0418(10) 0.0341(8) 0.0016(7) 0.0004(7) -0.0007(8)
C10 0.0360(10) 0.0439(12) 0.0607(12) 0.0031(9) -0.0007(9) 0.0026(9)
C11 0.0223(8) 0.0459(11) 0.0372(8) -0.0047(7) 0.0026(7) -0.0024(8)
C12 0.0330(10) 0.0484(12) 0.0696(13) -0.0100(9) 0.0052(9) 0.0019(10)
C13 0.0303(9) 0.0362(10) 0.0438(9) -0.0045(8) 0.0030(8) 0.0008(8)
C14 0.0247(8) 0.0423(10) 0.0367(8) 0.0013(7) 0.0027(7) 0.0026(8)
C15 0.0266(9) 0.0399(10) 0.0429(9) 0.0019(8) 0.0010(7) 0.0070(8)
C16 0.0279(9) 0.0493(11) 0.0365(8) 0.0064(8) -0.0011(7) 0.0008(8)
C17 0.0270(9) 0.0485(11) 0.0368(8) 0.0014(8) -0.0022(7) -0.0036(8)
C18 0.0249(9) 0.0546(13) 0.0492(10) 0.0027(9) -0.0039(8) -0.0065(10)
C19 0.0258(9) 0.0397(10) 0.0476(10) 0.0006(8) -0.0039(7) -0.0006(8)
C20 0.0341(10) 0.0425(11) 0.0554(11) 0.0045(9) -0.0056(9) -0.0018(9)
C21 0.0337(10) 0.0547(13) 0.0434(10) 0.0090(9) -0.0082(8) 0.0034(9)
C22 0.0467(13) 0.0686(16) 0.0649(13) 0.0168(12) -0.0095(11) -0.0198(12)
C23 0.0658(16) 0.0648(16) 0.0587(13) 0.0116(13) 0.0137(12) -0.0065(11)
C24 0.0375(11) 0.0511(13) 0.0622(12) 0.0091(10) 0.0049(9) -0.0051(10)
C25 0.0385(13) 0.086(2) 0.105(2) 0.0141(13) 0.0020(14) 0.0031(17)
C26 0.0776(18) 0.0694(17) 0.0683(15) 0.0112(15) 0.0131(14) -0.0075(14)
C27 0.0317(10) 0.0430(11) 0.0635(12) -0.0003(9) 0.0077(9) 0.0036(10)
C28 0.0401(11) 0.0385(11) 0.0527(11) -0.0022(9) 0.0077(9) 0.0049(9)
C29 0.0340(10) 0.0449(12) 0.0484(10) -0.0002(9) -0.0003(8) 0.0043(8)
C30 0.0311(9) 0.0379(10) 0.0468(10) 0.0006(8) 0.0004(8) 0.0019(8)
C31 0.0301(9) 0.0401(11) 0.0435(9) 0.0015(8) 0.0014(7) 0.0000(8)
C32 0.0335(10) 0.0455(11) 0.0449(10) 0.0006(9) 0.0004(8) 0.0075(8)
C33 0.0327(10) 0.0390(10) 0.0515(10) 0.0033(8) -0.0026(8) 0.0061(9)
C34 0.0557(15) 0.148(3) 0.0571(14) 0.0225(18) -0.0097(12) 0.0239(17)
C35 0.0315(10) 0.0406(11) 0.0542(11) 0.0028(8) 0.0055(8) 0.0033(9)
C36 0.0428(13) 0.099(2) 0.0777(16) 0.0114(14) 0.0183(11) 0.0373(15)
C37 0.0348(10) 0.0557(13) 0.0426(9) 0.0060(9) 0.0043(8) 0.0061(9)
C38 0.0303(10) 0.0512(12) 0.0420(9) 0.0037(9) 0.0004(8) 0.0000(8)
C39 0.0317(10) 0.0649(14) 0.0399(9) 0.0044(10) 0.0003(8) 0.0019(9)
C40 0.0354(10) 0.0429(11) 0.0476(10) 0.0039(9) -0.0061(8) -0.0047(9)
C41 0.0310(9) 0.0345(10) 0.0501(10) -0.0014(8) -0.0019(8) -0.0013(8)
C42 0.0300(9) 0.0465(12) 0.0600(12) -0.0012(9) -0.0050(9) 0.0037(10)
C43 0.0338(10) 0.0624(14) 0.0534(11) -0.0101(10) -0.0049(9) 0.0135(10)
C44 0.0378(11) 0.0618(14) 0.0573(12) -0.0065(10) -0.0060(10) 0.0162(11)
C45 0.0398(11) 0.0514(12) 0.0494(10) 0.0008(10) -0.0098(9) -0.0061(9)
C46 0.0626(16) 0.0509(15) 0.105(2) -0.0100(13) -0.0250(15) 0.0240(15)
C47 0.0544(14) 0.0568(15) 0.0674(14) 0.0093(12) 0.0008(11) 0.0082(12)
C48 0.0388(11) 0.0581(13) 0.0405(9) 0.0054(10) -0.0007(8) 0.0027(9)
N1 0.0289(8) 0.0509(10) 0.0467(8) 0.0078(7) -0.0052(7) -0.0009(7)
N2 0.0324(9) 0.0492(10) 0.0501(9) 0.0000(8) -0.0060(7) 0.0039(8)
O1 0.0230(7) 0.0739(11) 0.0942(12) -0.0110(7) 0.0026(7) -0.0056(10)
O2 0.0366(8) 0.0562(10) 0.1036(13) -0.0128(7) -0.0026(8) 0.0136(9)
O3 0.0234(6) 0.0404(7) 0.0530(7) 0.0007(5) 0.0014(5) 0.0005(6)
O4 0.0228(6) 0.0427(8) 0.0651(8) -0.0053(5) 0.0027(6) 0.0000(7)
O5 0.0326(7) 0.0552(8) 0.0437(7) 0.0053(6) -0.0018(5) 0.0065(6)
O6 0.0383(9) 0.0897(14) 0.0987(13) -0.0076(9) 0.0125(9) -0.0221(11)
O7 0.0326(8) 0.0861(13) 0.0870(12) 0.0080(8) 0.0144(8) 0.0225(10)
O8 0.0469(8) 0.0520(9) 0.0542(8) 0.0052(7) 0.0150(7) 0.0079(7)
O9 0.0341(7) 0.0741(11) 0.0557(8) 0.0064(7) -0.0049(6) 0.0161(8)
O10 0.0307(7) 0.0695(10) 0.0626(9) 0.0063(7) 0.0083(6) 0.0177(8)
O11 0.0635(10) 0.0515(9) 0.0654(9) -0.0106(8) -0.0102(8) 0.0023(7)
O12 0.0321(7) 0.0686(11) 0.0716(10) 0.0047(8) -0.0008(7) 0.0020(8)

loop_
_atom_type_symbol
_atom_type_description
_atom_type_scat_dispersion_real
_atom_type_scat_dispersion_imag
_atom_type_scat_source
C C 0.0033 0.0016 'International Tables Vol C Tables 4.2.6.8 and 6.1.1.4'
H H 0.0000 0.0000 'International Tables Vol C Tables 4.2.6.8 and 6.1.1.4'
N N 0.0061 0.0033 'International Tables Vol C Tables 4.2.6.8 and 6.1.1.4'
O O 0.0106 0.0060 'International Tables Vol C Tables 4.2.6.8 and 6.1.1.4'

loop_
_geom_angle_atom_site_label_1
_geom_angle_atom_site_label_2
_geom_angle_atom_site_label_3
_geom_angle
_geom_angle_publ_flag
O1 C1 H1A 109.5 ?
O1 C1 H1B 109.5 ?
H1A C1 H1B 109.5 ?
O1 C1 H1C 109.5 ?
H1A C1 H1C 109.5 ?
H1B C1 H1C 109.5 ?
O2 C2 H2A 109.5 ?
O2 C2 H2B 109.5 ?
H2A C2 H2B 109.5 ?
O2 C2 H2C 109.5 ?
H2A C2 H2C 109.5 ?
H2B C2 H2C 109.5 ?
O1 C3 C18 124.08(19) ?
O1 C3 C4 116.05(19) ?
C18 C3 C4 119.87(17) ?
O2 C4 C5 124.48(19) ?
O2 C4 C3 116.52(17) ?
C5 C4 C3 119.00(19) ?
C4 C5 C6 121.41(18) ?
C4 C5 H5 119.3 ?
C6 C5 H5 119.3 ?
C5 C6 C17 119.16(16) ?
C5 C6 C7 121.28(16) yes
C17 C6 C7 119.56(17) ?
C14 C7 C8 118.67(16) ?
C14 C7 C6 120.22(16) ?
C8 C7 C6 121.10(16) yes
C9 C8 C7 121.55(17) ?
C9 C8 H8 119.2 ?
C7 C8 H8 119.2 ?
O3 C9 C8 124.46(17) ?
O3 C9 C11 115.84(15) ?
C8 C9 C11 119.68(16) ?
O3 C10 H10A 109.5 ?
O3 C10 H10B 109.5 ?
H10A C10 H10B 109.5 ?
O3 C10 H10C 109.5 ?
H10A C10 H10C 109.5 ?
H10B C10 H10C 109.5 ?
O4 C11 C13 125.90(17) ?
O4 C11 C9 114.95(16) ?
C13 C11 C9 119.14(16) ?
O4 C12 H12A 109.5 ?
O4 C12 H12B 109.5 ?
H12A C12 H12B 109.5 ?
O4 C12 H12C 109.5 ?
H12A C12 H12C 109.5 ?
H12B C12 H12C 109.5 ?
C11 C13 C14 121.43(17) ?
C11 C13 H13 119.3 ?
C14 C13 H13 119.3 ?
C7 C14 C13 119.45(16) ?
C7 C14 C15 120.56(15) ?
C13 C14 C15 119.95(16) ?
C14 C15 C19 112.30(14) ?
C14 C15 C16 110.63(15) yes
C19 C15 C16 113.06(14) ?
C14 C15 H15 106.8 ?
C19 C15 H15 106.8 ?
C16 C15 H15 106.8 ?
C17 C16 C21 115.78(15) yes
C17 C16 C15 112.09(15) yes
C21 C16 C15 109.74(16) ?
C17 C16 H16 106.2 ?
C21 C16 H16 106.2 ?
C15 C16 H16 106.2 ?
C18 C17 C6 118.88(18) yes
C18 C17 C16 122.02(17) ?
C6 C17 C16 118.93(15) ?
C3 C18 C17 121.47(19) ?
C3 C18 H18 119.3 ?
C17 C18 H18 119.3 ?
O5 C19 C20 108.21(15) yes
O5 C19 C15 112.80(15) yes
C20 C19 C15 110.52(15) ?
O5 C19 H19 108.4 ?
C20 C19 H19 108.4 ?
C15 C19 H19 108.4 ?
N1 C20 C19 110.53(16) ?
N1 C20 C22 102.61(16) ?
C19 C20 C22 116.46(17) ?
N1 C20 H20 109.0 ?
C19 C20 H20 109.0 ?
C22 C20 H20 109.0 ?
N1 C21 C16 110.56(14) ?
N1 C21 H21A 109.5 ?
C16 C21 H21A 109.5 ?
N1 C21 H21B 109.5 ?
C16 C21 H21B 109.5 ?
H21A C21 H21B 108.1 ?
C23 C22 C20 105.41(18) ?
C23 C22 H22A 110.7 ?
C20 C22 H22A 110.7 ?
C23 C22 H22B 110.7 ?
C20 C22 H22B 110.7 ?
H22A C22 H22B 108.8 ?
C24 C23 C22 105.67(19) ?
C24 C23 H23A 110.6 ?
C22 C23 H23A 110.6 ?
C24 C23 H23B 110.6 ?
C22 C23 H23B 110.6 ?
H23A C23 H23B 108.7 ?
O6 C24 N1 126.3(2) ?
O6 C24 C23 126.5(2) ?
N1 C24 C23 107.19(19) ?
O7 C25 H25A 109.5 ?
O7 C25 H25B 109.5 ?
H25A C25 H25B 109.5 ?
O7 C25 H25C 109.5 ?
H25A C25 H25C 109.5 ?
H25B C25 H25C 109.5 ?
O8 C26 H26A 109.5 ?
O8 C26 H26B 109.5 ?
H26A C26 H26B 109.5 ?
O8 C26 H26C 109.5 ?
H26A C26 H26C 109.5 ?
H26B C26 H26C 109.5 ?
O7 C27 C42 123.68(19) ?
O7 C27 C28 117.22(19) ?
C42 C27 C28 119.07(18) ?
C29 C28 O8 118.87(19) ?
C29 C28 C27 119.72(19) ?
O8 C28 C27 121.39(18) ?
C28 C29 C30 122.50(18) ?
C28 C29 H29 118.7 ?
C30 C29 H29 118.7 ?
C29 C30 C41 117.66(17) ?
C29 C30 C31 122.36(17) ?
C41 C30 C31 119.93(17) ?
C38 C31 C32 117.84(17) ?
C38 C31 C30 119.89(17) ?
C32 C31 C30 122.20(17) ?
C33 C32 C31 121.85(18) ?
C33 C32 H32 119.1 ?
C31 C32 H32 119.1 ?
O9 C33 C32 125.01(18) ?
O9 C33 C35 115.28(16) ?
C32 C33 C35 119.70(17) ?
O9 C34 H34A 109.5 ?
O9 C34 H34B 109.5 ?
H34A C34 H34B 109.5 ?
O9 C34 H34C 109.5 ?
H34A C34 H34C 109.5 ?
H34B C34 H34C 109.5 ?
O10 C35 C37 124.76(18) ?
O10 C35 C33 116.34(17) ?
C37 C35 C33 118.88(17) ?
O10 C36 H36A 109.5 ?
O10 C36 H36B 109.5 ?
H36A C36 H36B 109.5 ?
O10 C36 H36C 109.5 ?
H36A C36 H36C 109.5 ?
H36B C36 H36C 109.5 ?
C35 C37 C38 121.42(17) ?
C35 C37 H37 119.3 ?
C38 C37 H37 119.3 ?
C31 C38 C37 120.26(17) ?
C31 C38 C39 120.27(17) ?
C37 C38 C39 119.38(17) ?
C38 C39 C43 112.76(17) ?
C38 C39 C40 110.77(17) ?
C43 C39 C40 112.62(17) ?
C38 C39 H39 106.7 ?
C43 C39 H39 106.7 ?
C40 C39 H39 106.7 ?
C45 C40 C41 117.04(16) ?
C45 C40 C39 109.54(17) ?
C41 C40 C39 110.83(15) ?
C45 C40 H40 106.2 ?
C41 C40 H40 106.2 ?
C39 C40 H40 106.2 ?
C42 C41 C30 119.44(18) ?
C42 C41 C40 122.62(17) ?
C30 C41 C40 117.80(16) ?
C27 C42 C41 121.52(18) ?
C27 C42 H42 119.2 ?
C41 C42 H42 119.2 ?
O11 C43 C44 111.91(19) ?
O11 C43 C39 113.46(16) ?
C44 C43 C39 109.76(18) ?
O11 C43 H43 107.1 ?
C44 C43 H43 107.1 ?
C39 C43 H43 107.1 ?
N2 C44 C46 102.59(18) ?
N2 C44 C43 109.74(17) ?
C46 C44 C43 116.9(2) ?
N2 C44 H44 109.1 ?
C46 C44 H44 109.1 ?
C43 C44 H44 109.1 ?
N2 C45 C40 110.61(17) ?
N2 C45 H45A 109.5 ?
C40 C45 H45A 109.5 ?
N2 C45 H45B 109.5 ?
C40 C45 H45B 109.5 ?
H45A C45 H45B 108.1 ?
C47 C46 C44 105.4(2) ?
C47 C46 H46A 110.7 ?
C44 C46 H46A 110.7 ?
C47 C46 H46B 110.7 ?
C44 C46 H46B 110.7 ?
H46A C46 H46B 108.8 ?
C48 C47 C46 105.0(2) ?
C48 C47 H47A 110.8 ?
C46 C47 H47A 110.8 ?
C48 C47 H47B 110.8 ?
C46 C47 H47B 110.8 ?
H47A C47 H47B 108.8 ?
O12 C48 N2 124.3(2) ?
O12 C48 C47 127.5(2) ?
N2 C48 C47 108.25(19) ?
C24 N1 C21 127.16(18) ?
C24 N1 C20 115.83(17) ?
C21 N1 C20 116.21(16) ?
C48 N2 C45 124.27(18) ?
C48 N2 C44 114.58(18) ?
C45 N2 C44 118.79(18) ?
C3 O1 C1 115.97(19) ?
C4 O2 C2 118.02(16) ?
C9 O3 C10 117.70(14) ?
C11 O4 C12 117.84(16) ?
C19 O5 H5A 109.5 ?
C27 O7 C25 118.41(19) ?
C28 O8 C26 114.35(17) ?
C33 O9 C34 117.53(17) ?
C35 O10 C36 116.73(17) ?
C43 O11 H11 109.5 ?

loop_
_geom_bond_atom_site_label_1
_geom_bond_atom_site_label_2
_geom_bond_site_symmetry_2
_geom_bond_distance
_geom_bond_publ_flag
C1 O1 . 1.428(3) ?
C1 H1A . 0.9600 ?
C1 H1B . 0.9600 ?
C1 H1C . 0.9600 ?
C2 O2 . 1.402(3) ?
C2 H2A . 0.9600 ?
C2 H2B . 0.9600 ?
C2 H2C . 0.9600 ?
C3 O1 . 1.378(2) ?
C3 C18 . 1.379(3) ?
C3 C4 . 1.389(3) ?
C4 O2 . 1.373(3) ?
C4 C5 . 1.387(3) ?
C5 C6 . 1.395(3) ?
C5 H5 . 0.9300 ?
C6 C17 . 1.397(3) ?
C6 C7 . 1.486(2) ?
C7 C14 . 1.392(3) ?
C7 C8 . 1.405(2) ?
C8 C9 . 1.376(2) ?
C8 H8 . 0.9300 ?
C9 O3 . 1.375(2) ?
C9 C11 . 1.406(3) ?
C10 O3 . 1.421(2) ?
C10 H10A . 0.9600 ?
C10 H10B . 0.9600 ?
C10 H10C . 0.9600 ?
C11 O4 . 1.375(2) ?
C11 C13 . 1.375(3) ?
C12 O4 . 1.422(3) ?
C12 H12A . 0.9600 ?
C12 H12B . 0.9600 ?
C12 H12C . 0.9600 ?
C13 C14 . 1.407(2) ?
C13 H13 . 0.9300 ?
C14 C15 . 1.517(2) ?
C15 C19 . 1.544(3) yes
C15 C16 . 1.544(3) ?
C15 H15 . 0.9800 ?
C16 C17 . 1.512(3) ?
C16 C21 . 1.527(3) ?
C16 H16 . 0.9800 ?
C17 C18 . 1.393(3) ?
C18 H18 . 0.9300 ?
C19 O5 . 1.417(2) yes
C19 C20 . 1.526(3) yes
C19 H19 . 0.9800 ?
C20 N1 . 1.453(2) ?
C20 C22 . 1.536(3) ?
C20 H20 . 0.9800 ?
C21 N1 . 1.442(2) ?
C21 H21A . 0.9700 ?
C21 H21B . 0.9700 ?
C22 C23 . 1.516(4) ?
C22 H22A . 0.9700 ?
C22 H22B . 0.9700 ?
C23 C24 . 1.507(3) ?
C23 H23A . 0.9700 ?
C23 H23B . 0.9700 ?
C24 O6 . 1.223(3) ?
C24 N1 . 1.345(3) ?
C25 O7 . 1.403(3) ?
C25 H25A . 0.9600 ?
C25 H25B . 0.9600 ?
C25 H25C . 0.9600 ?
C26 O8 . 1.423(3) ?
C26 H26A . 0.9600 ?
C26 H26B . 0.9600 ?
C26 H26C . 0.9600 ?
C27 O7 . 1.377(2) ?
C27 C42 . 1.385(3) ?
C27 C28 . 1.388(3) ?
C28 C29 . 1.371(3) ?
C28 O8 . 1.381(2) ?
C29 C30 . 1.392(3) ?
C29 H29 . 0.9300 ?
C30 C41 . 1.412(3) ?
C30 C31 . 1.485(3) ?
C31 C38 . 1.392(3) ?
C31 C32 . 1.407(3) ?
C32 C33 . 1.377(3) ?
C32 H32 . 0.9300 ?
C33 O9 . 1.365(2) ?
C33 C35 . 1.405(3) ?
C34 O9 . 1.409(3) ?
C34 H34A . 0.9600 ?
C34 H34B . 0.9600 ?
C34 H34C . 0.9600 ?
C35 O10 . 1.364(2) ?
C35 C37 . 1.378(3) ?
C36 O10 . 1.420(3) ?
C36 H36A . 0.9600 ?
C36 H36B . 0.9600 ?
C36 H36C . 0.9600 ?
C37 C38 . 1.395(3) ?
C37 H37 . 0.9300 ?
C38 C39 . 1.511(3) ?
C39 C43 . 1.536(3) ?
C39 C40 . 1.540(3) ?
C39 H39 . 0.9800 ?
C40 C45 . 1.523(3) ?
C40 C41 . 1.525(3) ?
C40 H40 . 0.9800 ?
C41 C42 . 1.389(3) ?
C42 H42 . 0.9300 ?
C43 O11 . 1.421(3) ?
C43 C44 . 1.529(3) ?
C43 H43 . 0.9800 ?
C44 N2 . 1.460(3) ?
C44 C46 . 1.524(4) ?
C44 H44 . 0.9800 ?
C45 N2 . 1.440(3) ?
C45 H45A . 0.9700 ?
C45 H45B . 0.9700 ?
C46 C47 . 1.524(3) ?
C46 H46A . 0.9700 ?
C46 H46B . 0.9700 ?
C47 C48 . 1.500(3) ?
C47 H47A . 0.9700 ?
C47 H47B . 0.9700 ?
C48 O12 . 1.230(2) ?
C48 N2 . 1.340(3) ?
O5 H5A . 0.8200 ?
O11 H11 . 0.8200 ?

loop_
_geom_hbond_atom_site_label_D
_geom_hbond_atom_site_label_H
_geom_hbond_atom_site_label_A
_geom_hbond_distance_DH
_geom_hbond_distance_HA
_geom_hbond_distance_DA
_geom_hbond_angle_DHA
_geom_hbond_publ_flag
O5 H5A O12 0.82 2.00 2.818(2) 179 yes

loop_
_geom_torsion_atom_site_label_1
_geom_torsion_atom_site_label_2
_geom_torsion_atom_site_label_3
_geom_torsion_atom_site_label_4
_geom_torsion
_geom_torsion_publ_flag
O1 C3 C4 O2 4.3(3) ?
C18 C3 C4 O2 -175.51(19) ?
O1 C3 C4 C5 -175.43(18) ?
C18 C3 C4 C5 4.7(3) ?
O2 C4 C5 C6 177.29(19) ?
C3 C4 C5 C6 -3.0(3) ?
C4 C5 C6 C17 -1.1(3) ?
C4 C5 C6 C7 178.79(18) ?
C5 C6 C7 C14 -167.79(17) ?
C17 C6 C7 C14 12.2(3) ?
C5 C6 C7 C8 11.0(3) yes
C17 C6 C7 C8 -169.06(17) ?
C14 C7 C8 C9 2.6(3) ?
C6 C7 C8 C9 -176.18(16) ?
C7 C8 C9 O3 178.07(16) ?
C7 C8 C9 C11 -3.4(3) ?
O3 C9 C11 O4 -0.6(2) ?
C8 C9 C11 O4 -179.25(16) ?
O3 C9 C11 C13 -179.48(15) ?
C8 C9 C11 C13 1.9(3) ?
O4 C11 C13 C14 -178.37(17) ?
C9 C11 C13 C14 0.4(3) ?
C8 C7 C14 C13 -0.3(3) ?
C6 C7 C14 C13 178.47(16) ?
C8 C7 C14 C15 -177.91(16) ?
C6 C7 C14 C15 0.9(3) ?
C11 C13 C14 C7 -1.1(3) ?
C11 C13 C14 C15 176.47(16) ?
C7 C14 C15 C19 96.3(2) ?
C13 C14 C15 C19 -81.2(2) ?
C7 C14 C15 C16 -31.0(2) ?
C13 C14 C15 C16 151.40(16) ?
C14 C15 C16 C17 48.18(19) yes
C19 C15 C16 C17 -78.76(19) ?
C14 C15 C16 C21 178.29(14) ?
C19 C15 C16 C21 51.3(2) ?
C5 C6 C17 C18 3.5(3) ?
C7 C6 C17 C18 -176.48(16) ?
C5 C6 C17 C16 -171.99(16) ?
C7 C6 C17 C16 8.1(2) ?
C21 C16 C17 C18 19.1(2) ?
C15 C16 C17 C18 146.05(17) ?
C21 C16 C17 C6 -165.57(16) ?
C15 C16 C17 C6 -38.6(2) ?
O1 C3 C18 C17 177.75(19) ?
C4 C3 C18 C17 -2.4(3) ?
C6 C17 C18 C3 -1.7(3) ?
C16 C17 C18 C3 173.59(17) ?
C14 C15 C19 O5 -55.40(19) ?
C16 C15 C19 O5 70.65(19) ?
C14 C15 C19 C20 -176.68(15) ?
C16 C15 C19 C20 -50.6(2) ?
O5 C19 C20 N1 -72.83(19) ?
C15 C19 C20 N1 51.1(2) ?
O5 C19 C20 C22 43.7(2) ?
C15 C19 C20 C22 167.68(18) ?
C17 C16 C21 N1 74.9(2) ?
C15 C16 C21 N1 -53.2(2) ?
N1 C20 C22 C23 17.3(2) ?
C19 C20 C22 C23 -103.5(2) ?
C20 C22 C23 C24 -17.1(2) ?
C22 C23 C24 O6 -170.2(2) ?
C22 C23 C24 N1 10.2(2) ?
O7 C27 C28 C29 179.8(2) ?
C42 C27 C28 C29 1.9(3) ?
O7 C27 C28 O8 1.4(3) ?
C42 C27 C28 O8 -176.58(19) ?
O8 C28 C29 C30 177.43(18) ?
C27 C28 C29 C30 -1.1(3) ?
C28 C29 C30 C41 -1.5(3) ?
C28 C29 C30 C31 176.20(19) ?
C29 C30 C31 C38 -166.16(19) ?
C41 C30 C31 C38 11.4(3) ?
C29 C30 C31 C32 10.7(3) ?
C41 C30 C31 C32 -171.65(19) ?
C38 C31 C32 C33 0.9(3) ?
C30 C31 C32 C33 -176.11(19) ?
C31 C32 C33 O9 176.3(2) ?
C31 C32 C33 C35 -2.5(3) ?
O9 C33 C35 O10 1.2(3) ?
C32 C33 C35 O10 -179.95(19) ?
O9 C33 C35 C37 -177.09(19) ?
C32 C33 C35 C37 1.8(3) ?
O10 C35 C37 C38 -177.6(2) ?
C33 C35 C37 C38 0.5(3) ?
C32 C31 C38 C37 1.4(3) ?
C30 C31 C38 C37 178.49(19) ?
C32 C31 C38 C39 -174.95(19) ?
C30 C31 C38 C39 2.1(3) ?
C35 C37 C38 C31 -2.1(3) ?
C35 C37 C38 C39 174.29(19) ?
C31 C38 C39 C43 93.4(2) ?
C37 C38 C39 C43 -83.0(2) ?
C31 C38 C39 C40 -33.8(3) ?
C37 C38 C39 C40 149.73(19) ?
C38 C39 C40 C45 -177.94(16) ?
C43 C39 C40 C45 54.7(2) ?
C38 C39 C40 C41 51.4(2) ?
C43 C39 C40 C41 -75.9(2) ?
C29 C30 C41 C42 3.2(3) ?
C31 C30 C41 C42 -174.55(18) ?
C29 C30 C41 C40 -172.81(18) ?
C31 C30 C41 C40 9.5(3) ?
C45 C40 C41 C42 16.6(3) ?
C39 C40 C41 C42 143.2(2) ?
C45 C40 C41 C30 -167.56(18) ?
C39 C40 C41 C30 -41.0(2) ?
O7 C27 C42 C41 -177.9(2) ?
C28 C27 C42 C41 -0.1(3) ?
C30 C41 C42 C27 -2.4(3) ?
C40 C41 C42 C27 173.34(19) ?
C38 C39 C43 O11 -55.3(2) ?
C40 C39 C43 O11 71.0(2) ?
C38 C39 C43 C44 178.70(16) ?
C40 C39 C43 C44 -55.0(2) ?
O11 C43 C44 N2 -75.4(2) ?
C39 C43 C44 N2 51.5(2) ?
O11 C43 C44 C46 40.8(3) ?
C39 C43 C44 C46 167.73(19) ?
C41 C40 C45 N2 75.6(2) ?
C39 C40 C45 N2 -51.6(2) ?
N2 C44 C46 C47 -20.2(3) ?
C43 C44 C46 C47 -140.3(2) ?
C44 C46 C47 C48 17.4(3) ?
C46 C47 C48 O12 172.9(2) ?
C46 C47 C48 N2 -7.4(3) ?
O6 C24 N1 C21 -8.9(4) ?
C23 C24 N1 C21 170.71(19) ?
O6 C24 N1 C20 -178.1(2) ?
C23 C24 N1 C20 1.4(2) ?
C16 C21 N1 C24 -110.3(2) ?
C16 C21 N1 C20 59.0(2) ?
C19 C20 N1 C24 112.71(19) ?
C22 C20 N1 C24 -12.1(2) ?
C19 C20 N1 C21 -57.8(2) ?
C22 C20 N1 C21 177.37(17) ?
O12 C48 N2 C45 11.0(3) ?
C47 C48 N2 C45 -168.61(18) ?
O12 C48 N2 C44 173.31(19) ?
C47 C48 N2 C44 -6.3(2) ?
C40 C45 N2 C48 -143.59(19) ?
C40 C45 N2 C44 54.8(2) ?
C46 C44 N2 C48 17.1(2) ?
C43 C44 N2 C48 142.10(19) ?
C46 C44 N2 C45 -179.54(19) ?
C43 C44 N2 C45 -54.6(3) ?
C18 C3 O1 C1 3.2(3) ?
C4 C3 O1 C1 -176.6(2) ?
C5 C4 O2 C2 10.3(3) ?
C3 C4 O2 C2 -169.4(2) ?
C8 C9 O3 C10 -7.0(3) ?
C11 C9 O3 C10 174.39(15) ?
C13 C11 O4 C12 -11.4(3) ?
C9 C11 O4 C12 169.84(16) ?
C42 C27 O7 C25 -34.7(3) ?
C28 C27 O7 C25 147.5(2) ?
C29 C28 O8 C26 110.1(2) ?
C27 C28 O8 C26 -71.4(3) ?
C32 C33 O9 C34 -12.5(3) ?
C35 C33 O9 C34 166.3(2) ?
C37 C35 O10 C36 5.8(3) ?
C33 C35 O10 C36 -172.4(2) ?

loop_
_cod_related_entry_id
_cod_related_entry_database
_cod_related_entry_code
1 ChemSpider 30652382
